data_7035029
loop_
_publ_author_name
'Suzuki, Kosuke'
'Sato, Rinta'
'Minato, Takuo'
'Shinoe, Masahiro'
'Yamaguchi, Kazuya'
'Mizuno, Noritaka'

_publ_section_title
;
 A cascade approach to hetero-pentanuclear manganese-oxide clusters in
 polyoxometalates and their single-molecule magnet properties.
;
_journal_issue 32
_journal_name_full 'Dalton transactions (Cambridge, England : 2003)'
_journal_page_first 14220
_journal_page_last 14226
_journal_paper_doi 10.1039/c5dt01363a
_journal_volume 44
_journal_year 2015
_chemical_formula_sum 'C124 Cl12 N7 Ni O70 Si2 W18'
_chemical_formula_weight 6556.90
_space_group_crystal_system triclinic
_space_group_IT_number 2
_space_group_name_Hall '-P 1'
_space_group_name_H-M_alt 'P -1'
_symmetry_space_group_name_Hall '-P 1'
_symmetry_space_group_name_H-M 'P -1'
_atom_sites_solution_hydrogens none
_audit_creation_method SHELXL-2014/6
_audit_update_record
;
2015-02-13 deposited with the CCDC.
2015-05-07 downloaded from the CCDC.
;
_cell_angle_alpha 106.8700(10)
_cell_angle_beta 92.2040(10)
_cell_angle_gamma 98.1760(10)
_cell_formula_units_Z 1
_cell_length_a 14.65510(10)
_cell_length_b 18.7075(2)
_cell_length_c 19.0611(2)
_cell_measurement_temperature 123(2)
_cell_volume 4932.51(9)
_computing_cell_refinement HKL2000
_computing_data_collection 'Rigaku CrystalClear'
_computing_data_reduction HKL2000
_computing_structure_refinement 'SHELXL-2014/6 (Sheldrick, 2014)'
_computing_structure_solution 'SHELXS-97 (Sheldrick, 1990)'
_diffrn_ambient_temperature 123(2)
_diffrn_measured_fraction_theta_full 0.981
_diffrn_measured_fraction_theta_max 0.966
_diffrn_radiation_type MoK\a
_diffrn_radiation_wavelength 0.71069
_diffrn_reflns_av_unetI/netI 0.0291
_diffrn_reflns_Laue_measured_fraction_full 0.981
_diffrn_reflns_Laue_measured_fraction_max 0.966
_diffrn_reflns_number 26720
_diffrn_reflns_point_group_measured_fraction_full 0.981
_diffrn_reflns_point_group_measured_fraction_max 0.966
_diffrn_reflns_theta_full 25.240
_diffrn_reflns_theta_max 29.562
_diffrn_reflns_theta_min 1.882
_exptl_absorpt_coefficient_mu 10.785
_exptl_absorpt_correction_T_max 0.583
_exptl_absorpt_correction_T_min 0.439
_exptl_absorpt_correction_type empirical
_exptl_absorpt_process_details 'HKL2000 DENZO SCALEPACK'
_exptl_crystal_colour 'light green'
_exptl_crystal_density_diffrn 2.207
_exptl_crystal_density_method 'not measured'
_exptl_crystal_description plate
_exptl_crystal_F_000 2945
_exptl_crystal_size_max 0.100
_exptl_crystal_size_mid 0.100
_exptl_crystal_size_min 0.050
_refine_diff_density_max 4.985
_refine_diff_density_min -8.005
_refine_diff_density_rms 0.299
_refine_ls_extinction_method none
_refine_ls_goodness_of_fit_ref 1.045
_refine_ls_hydrogen_treatment none
_refine_ls_matrix_type full
_refine_ls_number_parameters 692
_refine_ls_number_reflns 26720
_refine_ls_number_restraints 8
_refine_ls_restrained_S_all 1.044
_refine_ls_R_factor_all 0.0752
_refine_ls_R_factor_gt 0.0687
_refine_ls_shift/su_max 0.002
_refine_ls_shift/su_mean 0.000
_refine_ls_structure_factor_coef Fsqd
_refine_ls_weighting_details 'w=1/[\s^2^(Fo^2^)+(0.0449P)^2^+160.0222P] where P=(Fo^2^+2Fc^2^)/3'
_refine_ls_weighting_scheme calc
_refine_ls_wR_factor_gt 0.1588
_refine_ls_wR_factor_ref 0.1641
_reflns_Friedel_coverage 0.000
_reflns_number_gt 24369
_reflns_number_total 26720
_reflns_threshold_expression 'I > 2\s(I)'
_cod_data_source_file c5dt01363a2.cif
_cod_data_source_block shelx
_cod_depositor_comments 'Adding full bibliography for 7035023--7035031.cif.'
_cod_database_code 7035029
_shelx_space_group_comment
;
The symmetry employed for this shelxl refinement is uniquely defined
by the following loop, which should always be used as a source of
symmetry information in preference to the above space-group names.
They are only intended as comments.
;
_shelx_estimated_absorpt_t_min 0.412
_shelx_estimated_absorpt_t_max 0.615
_shelxl_version_number 2014/6

loop_
_space_group_symop_operation_xyz
'x, y, z'
'-x, -y, -z'

loop_
_atom_site_label
_atom_site_type_symbol
_atom_site_fract_x
_atom_site_fract_y
_atom_site_fract_z
_atom_site_U_iso_or_equiv
_atom_site_adp_type
_atom_site_occupancy
_atom_site_site_symmetry_order
_atom_site_calc_flag
_atom_site_refinement_flags_posn
_atom_site_refinement_flags_adp
_atom_site_refinement_flags_occupancy
W1 W 0.64456(3) -0.02485(2) 0.87374(2) 0.02989(9) Uani 1 1 d . . .
W2 W 0.68742(3) 0.12344(2) 1.02447(3) 0.03991(11) Uani 1 1 d . . .
W3 W 0.54213(3) 0.27217(2) 1.05277(2) 0.02847(9) Uani 1 1 d . . .
W4 W 0.36158(4) 0.25358(3) 0.93818(3) 0.05090(15) Uani 1 1 d . . .
W5 W 0.31483(4) 0.09028(3) 0.77324(3) 0.04605(13) Uani 1 1 d . . .
W6 W 0.44654(3) -0.04019(3) 0.74365(3) 0.05111(15) Uani 1 1 d . . .
W7 W 0.65308(3) 0.10385(2) 0.75641(2) 0.03008(9) Uani 1 1 d . . .
W8 W 0.70057(3) 0.25237(2) 0.90671(2) 0.03313(10) Uani 1 1 d . . .
W9 W 0.51936(3) 0.23902(3) 0.78740(3) 0.03666(11) Uani 1 1 d . . .
Ni1 Ni 0.5000 0.0000 1.0000 0.0226(3) Uani 1 2 d S . P
Si1 Si 0.50354(16) 0.11672(13) 0.89711(13) 0.0194(4) Uani 1 1 d . . .
O1 O 0.5814(5) -0.0711(4) 0.9405(4) 0.0265(13) Uani 1 1 d . . .
O2 O 0.6144(5) 0.0561(4) 1.0660(4) 0.0313(14) Uani 1 1 d . . .
O3 O 0.4430(5) 0.2225(4) 1.1050(4) 0.0329(15) Uani 1 1 d . . .
O4 O 0.2924(5) 0.2142(4) 1.0107(4) 0.0344(16) Uani 1 1 d . . .
O5 O 0.2347(5) 0.0179(4) 0.8136(4) 0.0339(15) Uani 1 1 d . . .
O6 O 0.3492(5) -0.0906(4) 0.7921(4) 0.0336(15) Uani 1 1 d . . .
O7 O 0.7104(6) -0.0932(5) 0.8383(5) 0.0391(17) Uani 1 1 d . . .
O8 O 0.7803(6) 0.1529(5) 1.0897(6) 0.051(2) Uani 1 1 d . . .
O9 O 0.5841(5) 0.3463(4) 1.1292(4) 0.0330(15) Uani 1 1 d . . .
O10 O 0.2919(5) 0.3168(4) 0.9303(4) 0.0363(16) Uani 1 1 d . . .
O11 O 0.2301(5) 0.1048(5) 0.7174(5) 0.0417(18) Uani 1 1 d . . .
O12 O 0.4460(6) -0.1156(5) 0.6665(4) 0.0405(17) Uani 1 1 d . . .
O13 O 0.7284(5) 0.0396(4) 0.9551(4) 0.0305(14) Uani 1 1 d . . .
O14 O 0.6109(5) 0.1981(4) 1.0639(4) 0.0297(14) Uani 1 1 d . . .
O15 O 0.4452(5) 0.3163(4) 1.0199(4) 0.0269(13) Uani 1 1 d . . .
O16 O 0.3076(5) 0.1668(4) 0.8621(4) 0.0318(14) Uani 1 1 d . . .
O17 O 0.3550(5) 0.0047(4) 0.7070(4) 0.0327(15) Uani 1 1 d . . .
O18 O 0.5356(5) -0.0573(4) 0.8089(4) 0.0305(14) Uani 1 1 d . . .
O19 O 0.5631(4) 0.0687(4) 0.9365(4) 0.0246(12) Uani 1 1 d . . .
O20 O 0.4618(4) 0.1807(3) 0.9579(3) 0.0235(12) Uani 1 1 d . . .
O21 O 0.4257(4) 0.0598(3) 0.8360(3) 0.0224(12) Uani 1 1 d . . .
O22 O 0.5736(4) 0.1619(4) 0.8520(3) 0.0240(12) Uani 1 1 d . . .
O23 O 0.6822(5) 0.0442(4) 0.8179(4) 0.0272(13) Uani 1 1 d . . .
O24 O 0.7226(5) 0.1848(4) 0.9601(4) 0.0299(14) Uani 1 1 d . . .
O25 O 0.6215(4) 0.2916(4) 0.9833(4) 0.0273(13) Uani 1 1 d . . .
O26 O 0.4524(5) 0.2760(4) 0.8688(4) 0.0293(14) Uani 1 1 d . . .
O27 O 0.4170(5) 0.1602(4) 0.7509(4) 0.0289(13) Uani 1 1 d . . .
O28 O 0.5447(5) 0.0317(4) 0.7219(4) 0.0306(14) Uani 1 1 d . . .
O29 O 0.7415(5) 0.1877(4) 0.8195(4) 0.0304(14) Uani 1 1 d . . .
O30 O 0.6331(5) 0.2956(4) 0.8447(4) 0.0291(13) Uani 1 1 d . . .
O31 O 0.5953(5) 0.1755(4) 0.7232(4) 0.0273(13) Uani 1 1 d . . .
O32 O 0.7211(6) 0.0768(4) 0.6849(4) 0.0374(16) Uani 1 1 d . . .
O33 O 0.7961(6) 0.3214(5) 0.9336(4) 0.0418(18) Uani 1 1 d . . .
O34 O 0.5013(6) 0.2987(5) 0.7357(5) 0.0437(19) Uani 1 1 d . . .
O1W O 0.2248(7) 0.0634(5) 0.9598(5) 0.051(2) Uiso 1 1 d . . .
N101 N 0.7191(7) 0.3256(6) 0.3224(6) 0.044(2) Uiso 1 1 d . . .
C101 C 0.7934(12) 0.2965(10) 0.3606(10) 0.067(4) Uiso 1 1 d . . .
C102 C 0.7965(13) 0.2138(11) 0.3351(11) 0.073(5) Uiso 1 1 d . . .
C103 C 0.8786(16) 0.1925(13) 0.3712(13) 0.089(6) Uiso 1 1 d . . .
C104 C 0.8711(17) 0.1142(14) 0.3662(14) 0.099(7) Uiso 1 1 d . . .
C111 C 0.7344(11) 0.3099(9) 0.2388(9) 0.058(3) Uiso 1 1 d . . .
C112 C 0.8271(14) 0.3426(11) 0.2220(11) 0.077(5) Uiso 1 1 d . . .
C113 C 0.8275(10) 0.3409(9) 0.1429(8) 0.055(3) Uiso 1 1 d . . .
C114 C 0.916(2) 0.3756(17) 0.1194(17) 0.123(9) Uiso 1 1 d . . .
C121 C 0.6248(10) 0.2790(9) 0.3243(8) 0.055(3) Uiso 1 1 d . . .
C122 C 0.5432(11) 0.3086(9) 0.2978(8) 0.056(3) Uiso 1 1 d . . .
C123 C 0.4511(12) 0.2586(10) 0.3012(9) 0.063(4) Uiso 1 1 d . . .
C124 C 0.3690(11) 0.2883(9) 0.2767(9) 0.059(3) Uiso 1 1 d . . .
C131 C 0.7249(11) 0.4081(9) 0.3575(9) 0.059(4) Uiso 1 1 d . . .
C132 C 0.6959(15) 0.4321(12) 0.4342(12) 0.084(5) Uiso 1 1 d . . .
C133 C 0.7095(15) 0.5146(12) 0.4669(12) 0.083(5) Uiso 1 1 d . . .
C134 C 0.677(2) 0.5449(18) 0.5408(18) 0.130(10) Uiso 1 1 d . . .
N201 N 0.9529(8) 0.0293(7) 0.7782(6) 0.049(2) Uiso 1 1 d . . .
C201 C 0.8603(9) -0.0187(7) 0.7403(7) 0.046(3) Uiso 1 1 d . . .
C202 C 0.8693(10) -0.0918(8) 0.6827(8) 0.053(3) Uiso 1 1 d . . .
C203 C 0.7720(11) -0.1348(9) 0.6528(9) 0.058(3) Uiso 1 1 d . . .
C204 C 0.7784(14) -0.2092(12) 0.5915(11) 0.080(5) Uiso 1 1 d . . .
C211 C 1.0136(11) 0.0489(9) 0.7214(9) 0.061(4) Uiso 1 1 d . . .
C212 C 0.9744(14) 0.1026(12) 0.6837(11) 0.079(5) Uiso 1 1 d . . .
C213 C 1.0291(17) 0.0991(14) 0.6135(13) 0.094(6) Uiso 1 1 d . . .
C214 C 1.002(2) 0.1579(17) 0.5776(17) 0.120(9) Uiso 1 1 d . . .
C221 C 0.9279(11) 0.0988(9) 0.8323(9) 0.056(3) Uiso 1 1 d . . .
C222 C 1.0145(12) 0.1536(10) 0.8758(10) 0.065(4) Uiso 1 1 d . . .
C223 C 0.9815(18) 0.2233(15) 0.9282(14) 0.101(7) Uiso 1 1 d . . .
C224 C 1.0694(18) 0.2756(15) 0.9812(14) 0.102(7) Uiso 1 1 d . . .
C231 C 1.0041(10) -0.0159(8) 0.8163(8) 0.050(3) Uiso 1 1 d . . .
C232 C 0.9545(13) -0.0437(10) 0.8733(10) 0.070(4) Uiso 1 1 d . . .
C233 C 1.0170(14) -0.0921(11) 0.9015(11) 0.075(5) Uiso 1 1 d . . .
C234 C 0.977(3) -0.131(2) 0.948(2) 0.162(14) Uiso 1 1 d . . .
N301 N 0.7133(7) 0.5191(5) 0.8625(5) 0.0365(19) Uiso 1 1 d . . .
C301 C 0.7785(8) 0.4612(7) 0.8465(6) 0.038(2) Uiso 1 1 d . . .
C302 C 0.8673(10) 0.4805(8) 0.8969(8) 0.050(3) Uiso 1 1 d . . .
C303 C 0.9343(11) 0.4245(9) 0.8595(9) 0.059(4) Uiso 1 1 d . . .
C304 C 1.0154(17) 0.4292(13) 0.9118(13) 0.093(6) Uiso 1 1 d . . .
C311 C 0.6863(8) 0.5366(6) 0.9414(6) 0.037(2) Uiso 1 1 d . . .
C312 C 0.6319(9) 0.4699(7) 0.9604(7) 0.043(3) Uiso 1 1 d . . .
C313 C 0.6225(9) 0.4927(7) 1.0440(7) 0.045(3) Uiso 1 1 d . . .
C314 C 0.7119(11) 0.4997(9) 1.0892(9) 0.060(4) Uiso 1 1 d . . .
C321 C 0.6299(8) 0.4848(7) 0.8061(6) 0.038(2) Uiso 1 1 d . . .
C322 C 0.5559(8) 0.5336(7) 0.8110(7) 0.042(2) Uiso 1 1 d . . .
C323 C 0.4703(10) 0.4883(8) 0.7590(8) 0.049(3) Uiso 1 1 d . . .
C324 C 0.4906(12) 0.4658(10) 0.6775(10) 0.068(4) Uiso 1 1 d . . .
C331 C 0.7587(9) 0.5955(7) 0.8560(7) 0.046(3) Uiso 1 1 d . . .
C332 C 0.7976(11) 0.5929(9) 0.7818(9) 0.058(3) Uiso 1 1 d . . .
C333 C 0.8493(13) 0.6722(11) 0.7885(11) 0.073(4) Uiso 1 1 d . . .
C334 C 0.8910(17) 0.6729(14) 0.7137(14) 0.098(7) Uiso 1 1 d . . .
N401 N 0.5000 1.0000 0.5000 0.128(3) Uiso 1 2 d S U P
C401 C 0.513(2) 0.9274(18) 0.5373(18) 0.128(3) Uiso 1 1 d . U .
C402 C 0.498(2) 0.8508(18) 0.4814(18) 0.128(3) Uiso 1 1 d . U .
C403 C 0.539(2) 0.7952(19) 0.5200(18) 0.128(3) Uiso 1 1 d . U .
C404 C 0.515(2) 0.7244(19) 0.4725(18) 0.127(4) Uiso 1 1 d . U .
C411 C 0.400(2) 0.9605(18) 0.4564(18) 0.128(3) Uiso 1 1 d . U .
C412 C 0.328(2) 0.9771(18) 0.5239(18) 0.128(3) Uiso 1 1 d . U .
C413 C 0.280(2) 1.0568(19) 0.5359(18) 0.128(3) Uiso 1 1 d . U .
C414 C 0.196(2) 1.0243(18) 0.4963(18) 0.129(4) Uiso 1 1 d . U .
C11 C 0.2529(14) 0.2999(12) 0.7524(11) 0.079(5) Uiso 1 1 d . . .
C12 C 0.2777(13) 0.2659(11) 0.6795(11) 0.072(4) Uiso 1 1 d . . .
Cl11 Cl 0.1282(4) 0.2976(4) 0.7569(3) 0.0960(16) Uiso 1 1 d . . .
Cl12 Cl 0.2500(5) 0.3123(4) 0.6152(4) 0.1006(17) Uiso 1 1 d . . .
C21 C 0.7087(14) 0.3020(11) 0.6625(11) 0.075(5) Uiso 1 1 d . . .
C22 C 0.773(2) 0.2461(16) 0.6420(16) 0.112(8) Uiso 1 1 d . . .
Cl21 Cl 0.7498(5) 0.3852(4) 0.6380(4) 0.1037(17) Uiso 1 1 d . . .
Cl22 Cl 0.7628(7) 0.2210(6) 0.5364(6) 0.156(3) Uiso 1 1 d . . .
C31 C 0.009(2) 0.3567(17) 0.5607(17) 0.118(9) Uiso 1 1 d . . .
C32 C 0.038(3) 0.410(2) 0.632(2) 0.146(12) Uiso 1 1 d . . .
Cl31 Cl 0.0303(8) 0.3908(6) 0.4822(6) 0.165(4) Uiso 1 1 d . . .
Cl32 Cl -0.0006(9) 0.4898(7) 0.6510(7) 0.184(4) Uiso 1 1 d . . .

loop_
_atom_site_aniso_label
_atom_site_aniso_U_11
_atom_site_aniso_U_22
_atom_site_aniso_U_33
_atom_site_aniso_U_23
_atom_site_aniso_U_13
_atom_site_aniso_U_12
W1 0.0347(2) 0.0368(2) 0.02353(17) 0.01102(15) 0.00738(14) 0.01785(16)
W2 0.0367(2) 0.02364(18) 0.0538(3) 0.00547(17) -0.02014(19) 0.00598(15)
W3 0.02563(17) 0.02446(17) 0.03027(18) 0.00016(14) 0.00215(14) 0.00440(13)
W4 0.0664(3) 0.0420(3) 0.0383(2) -0.00690(19) -0.0180(2) 0.0352(2)
W5 0.0591(3) 0.0329(2) 0.0386(2) -0.00251(18) -0.0237(2) 0.0177(2)
W6 0.0382(2) 0.0561(3) 0.0387(2) -0.0214(2) -0.01321(19) 0.0205(2)
W7 0.0393(2) 0.03097(19) 0.02570(18) 0.01283(14) 0.01485(15) 0.01204(15)
W8 0.02926(19) 0.0383(2) 0.02675(18) 0.00869(15) 0.00343(14) -0.00948(15)
W9 0.02617(18) 0.0430(2) 0.0574(3) 0.0367(2) 0.01354(17) 0.01159(16)
Ni1 0.0259(7) 0.0220(7) 0.0211(7) 0.0077(6) 0.0032(6) 0.0046(6)
Si1 0.0198(10) 0.0194(10) 0.0196(10) 0.0065(8) 0.0017(8) 0.0034(8)
O1 0.034(3) 0.023(3) 0.026(3) 0.011(2) 0.011(3) 0.007(3)
O2 0.035(4) 0.026(3) 0.031(3) 0.008(3) -0.006(3) 0.004(3)
O3 0.039(4) 0.027(3) 0.030(3) 0.006(3) 0.013(3) 0.002(3)
O4 0.038(4) 0.036(4) 0.036(4) 0.015(3) 0.020(3) 0.013(3)
O5 0.028(3) 0.038(4) 0.034(4) 0.013(3) 0.003(3) -0.005(3)
O6 0.032(4) 0.038(4) 0.026(3) 0.009(3) 0.007(3) -0.007(3)
O7 0.042(4) 0.039(4) 0.046(4) 0.022(3) 0.017(3) 0.017(3)
O8 0.046(5) 0.035(4) 0.070(6) 0.019(4) -0.025(4) 0.003(4)
O9 0.036(4) 0.027(3) 0.034(4) 0.007(3) 0.003(3) 0.003(3)
O10 0.037(4) 0.037(4) 0.038(4) 0.011(3) 0.007(3) 0.014(3)
O11 0.031(4) 0.047(5) 0.048(5) 0.022(4) -0.008(3) -0.004(3)
O12 0.040(4) 0.041(4) 0.035(4) 0.005(3) 0.009(3) 0.002(3)
O13 0.025(3) 0.030(3) 0.040(4) 0.015(3) 0.003(3) 0.005(3)
O14 0.035(4) 0.030(3) 0.026(3) 0.011(3) -0.001(3) 0.006(3)
O15 0.026(3) 0.023(3) 0.031(3) 0.006(3) 0.005(3) 0.003(2)
O16 0.021(3) 0.038(4) 0.040(4) 0.018(3) 0.008(3) 0.006(3)
O17 0.035(4) 0.036(4) 0.020(3) 0.003(3) 0.003(3) -0.008(3)
O18 0.032(3) 0.023(3) 0.035(4) 0.007(3) 0.011(3) 0.002(3)
O19 0.023(3) 0.025(3) 0.027(3) 0.009(2) 0.006(2) 0.005(2)
O20 0.024(3) 0.023(3) 0.024(3) 0.007(2) 0.005(2) 0.005(2)
O21 0.020(3) 0.024(3) 0.024(3) 0.010(2) 0.002(2) -0.001(2)
O22 0.020(3) 0.026(3) 0.025(3) 0.007(2) 0.003(2) 0.003(2)
O23 0.030(3) 0.027(3) 0.029(3) 0.013(3) 0.008(3) 0.008(3)
O24 0.022(3) 0.027(3) 0.039(4) 0.008(3) 0.001(3) 0.002(2)
O25 0.025(3) 0.028(3) 0.031(3) 0.011(3) 0.006(3) 0.005(2)
O26 0.025(3) 0.036(4) 0.028(3) 0.011(3) 0.006(3) 0.005(3)
O27 0.027(3) 0.032(3) 0.030(3) 0.012(3) 0.004(3) 0.004(3)
O28 0.029(3) 0.028(3) 0.032(3) 0.005(3) 0.005(3) 0.003(3)
O29 0.027(3) 0.035(4) 0.030(3) 0.010(3) 0.003(3) 0.006(3)
O30 0.028(3) 0.030(3) 0.032(3) 0.012(3) 0.008(3) 0.005(3)
O31 0.027(3) 0.030(3) 0.030(3) 0.017(3) 0.005(3) 0.005(3)
O32 0.042(4) 0.041(4) 0.036(4) 0.019(3) 0.015(3) 0.011(3)
O33 0.039(4) 0.048(5) 0.037(4) 0.015(4) 0.010(3) -0.004(3)
O34 0.035(4) 0.049(5) 0.063(5) 0.038(4) 0.017(4) 0.011(3)

loop_
_atom_type_symbol
_atom_type_description
_atom_type_scat_dispersion_real
_atom_type_scat_dispersion_imag
_atom_type_scat_source
C C 0.0033 0.0016 'International Tables Vol C Tables 4.2.6.8 and 6.1.1.4'
N N 0.0061 0.0033 'International Tables Vol C Tables 4.2.6.8 and 6.1.1.4'
O O 0.0106 0.0060 'International Tables Vol C Tables 4.2.6.8 and 6.1.1.4'
Si Si 0.0817 0.0704 'International Tables Vol C Tables 4.2.6.8 and 6.1.1.4'
W W -0.8490 6.8722 'International Tables Vol C Tables 4.2.6.8 and 6.1.1.4'
Ni Ni 0.3393 1.1124 'International Tables Vol C Tables 4.2.6.8 and 6.1.1.4'
Cl Cl 0.1484 0.1585 'International Tables Vol C Tables 4.2.6.8 and 6.1.1.4'

loop_
_geom_angle_atom_site_label_1
_geom_angle_atom_site_label_2
_geom_angle_atom_site_label_3
_geom_angle
_geom_angle_site_symmetry_1
_geom_angle_site_symmetry_3
O7 W1 O18 102.7(4) . .
O7 W1 O13 99.8(4) . .
O18 W1 O13 157.5(3) . .
O7 W1 O1 98.1(3) . .
O18 W1 O1 88.4(3) . .
O13 W1 O1 89.3(3) . .
O7 W1 O23 99.8(3) . .
O18 W1 O23 86.4(3) . .
O13 W1 O23 88.9(3) . .
O1 W1 O23 162.0(3) . .
O7 W1 O19 172.8(3) . .
O18 W1 O19 83.3(3) . .
O13 W1 O19 74.4(3) . .
O1 W1 O19 77.8(2) . .
O23 W1 O19 84.5(2) . .
O8 W2 O2 98.8(4) . .
O8 W2 O14 100.8(4) . .
O2 W2 O14 88.9(3) . .
O8 W2 O13 100.7(4) . .
O2 W2 O13 90.6(3) . .
O14 W2 O13 158.3(3) . .
O8 W2 O24 100.9(4) . .
O2 W2 O24 160.0(3) . .
O14 W2 O24 84.4(3) . .
O13 W2 O24 88.7(3) . .
O8 W2 O19 173.0(3) . .
O2 W2 O19 76.4(3) . .
O14 W2 O19 84.4(3) . .
O13 W2 O19 74.4(3) . .
O24 W2 O19 84.2(3) . .
O9 W3 O25 101.2(3) . .
O9 W3 O14 101.3(3) . .
O25 W3 O14 89.2(3) . .
O9 W3 O15 97.6(3) . .
O25 W3 O15 93.9(3) . .
O14 W3 O15 159.8(3) . .
O9 W3 O3 95.1(3) . .
O25 W3 O3 163.5(3) . .
O14 W3 O3 85.3(3) . .
O15 W3 O3 86.1(3) . .
O9 W3 O20 169.6(3) . .
O25 W3 O20 85.9(3) . .
O14 W3 O20 86.3(3) . .
O15 W3 O20 74.1(3) . .
O3 W3 O20 78.2(3) . .
O10 W4 O16 101.4(3) . .
O10 W4 O15 99.7(3) . .
O16 W4 O15 159.0(3) . .
O10 W4 O4 97.4(3) . .
O16 W4 O4 89.9(3) . .
O15 W4 O4 87.0(3) . .
O10 W4 O26 96.8(3) . .
O16 W4 O26 88.0(3) . .
O15 W4 O26 89.8(3) . .
O4 W4 O26 165.8(3) . .
O10 W4 O20 174.0(3) . .
O16 W4 O20 84.7(3) . .
O15 W4 O20 74.3(3) . .
O4 W4 O20 82.8(3) . .
O26 W4 O20 83.0(3) . .
O11 W5 O16 101.4(4) . .
O11 W5 O17 99.9(4) . .
O16 W5 O17 158.6(3) . .
O11 W5 O27 96.8(3) . .
O16 W5 O27 87.8(3) . .
O17 W5 O27 91.2(3) . .
O11 W5 O5 96.9(3) . .
O16 W5 O5 88.0(3) . .
O17 W5 O5 87.9(3) . .
O27 W5 O5 166.2(3) . .
O11 W5 O21 173.7(3) . .
O16 W5 O21 84.8(3) . .
O17 W5 O21 73.8(3) . .
O27 W5 O21 84.4(2) . .
O5 W5 O21 82.2(3) . .
O12 W6 O18 102.1(4) . .
O12 W6 O17 97.4(4) . .
O18 W6 O17 160.5(3) . .
O12 W6 O28 98.9(3) . .
O18 W6 O28 87.2(3) . .
O17 W6 O28 90.6(3) . .
O12 W6 O6 96.8(3) . .
O18 W6 O6 87.8(3) . .
O17 W6 O6 89.1(3) . .
O28 W6 O6 164.1(3) . .
O12 W6 O21 170.9(3) . .
O18 W6 O21 86.7(3) . .
O17 W6 O21 73.8(3) . .
O28 W6 O21 84.0(2) . .
O6 W6 O21 80.7(3) . .
O32 W7 O28 100.9(4) . .
O32 W7 O23 102.5(3) . .
O28 W7 O23 86.6(3) . .
O32 W7 O31 98.6(3) . .
O28 W7 O31 89.4(3) . .
O23 W7 O31 158.9(3) . .
O32 W7 O29 97.7(3) . .
O28 W7 O29 161.3(3) . .
O23 W7 O29 88.5(3) . .
O31 W7 O29 88.8(3) . .
O32 W7 O22 169.5(3) . .
O28 W7 O22 87.2(3) . .
O23 W7 O22 84.5(3) . .
O31 W7 O22 74.6(3) . .
O29 W7 O22 74.4(3) . .
O33 W8 O24 102.9(4) . .
O33 W8 O29 99.8(3) . .
O24 W8 O29 91.0(3) . .
O33 W8 O30 99.0(4) . .
O24 W8 O30 157.9(3) . .
O29 W8 O30 88.6(3) . .
O33 W8 O25 99.9(3) . .
O24 W8 O25 85.5(3) . .
O29 W8 O25 160.3(3) . .
O30 W8 O25 87.5(3) . .
O33 W8 O22 170.8(3) . .
O24 W8 O22 84.4(3) . .
O29 W8 O22 74.2(3) . .
O30 W8 O22 74.1(3) . .
O25 W8 O22 86.1(3) . .
O34 W9 O26 101.4(4) . .
O34 W9 O27 101.2(4) . .
O26 W9 O27 87.1(3) . .
O34 W9 O30 99.2(4) . .
O26 W9 O30 89.6(3) . .
O27 W9 O30 159.5(3) . .
O34 W9 O31 99.5(3) . .
O26 W9 O31 159.2(3) . .
O27 W9 O31 88.3(3) . .
O30 W9 O31 87.6(3) . .
O34 W9 O22 168.9(3) . .
O26 W9 O22 86.7(3) . .
O27 W9 O22 86.6(3) . .
O30 W9 O22 73.0(3) . .
O31 W9 O22 72.7(2) . .
O2 Ni1 O2 180.0 2_657 .
O2 Ni1 O1 87.7(3) 2_657 2_657
O2 Ni1 O1 92.3(3) . 2_657
O2 Ni1 O1 92.3(3) 2_657 .
O2 Ni1 O1 87.7(3) . .
O1 Ni1 O1 180.0(3) 2_657 .
O2 Ni1 O19 101.5(3) 2_657 .
O2 Ni1 O19 78.5(3) . .
O1 Ni1 O19 100.2(2) 2_657 .
O1 Ni1 O19 79.8(2) . .
O2 Ni1 O19 78.5(3) 2_657 2_657
O2 Ni1 O19 101.5(3) . 2_657
O1 Ni1 O19 79.8(2) 2_657 2_657
O1 Ni1 O19 100.2(2) . 2_657
O19 Ni1 O19 180.0 . 2_657
O20 Si1 O21 113.4(3) . .
O20 Si1 O19 110.9(3) . .
O21 Si1 O19 110.4(3) . .
O20 Si1 O22 106.6(3) . .
O21 Si1 O22 106.2(3) . .
O19 Si1 O22 109.1(3) . .
W1 O1 Ni1 109.6(3) . .
W2 O2 Ni1 112.1(3) . .
W2 O13 W1 119.8(3) . .
W3 O14 W2 150.3(4) . .
W3 O15 W4 117.6(3) . .
W4 O16 W5 151.0(4) . .
W6 O17 W5 118.0(3) . .
W6 O18 W1 151.5(4) . .
Si1 O19 Ni1 122.1(3) . .
Si1 O19 W1 124.5(3) . .
Ni1 O19 W1 92.8(2) . .
Si1 O19 W2 124.1(3) . .
Ni1 O19 W2 93.0(2) . .
W1 O19 W2 91.4(2) . .
Si1 O20 W4 127.5(4) . .
Si1 O20 W3 126.5(3) . .
W4 O20 W3 94.1(2) . .
Si1 O21 W5 127.5(3) . .
Si1 O21 W6 127.4(3) . .
W5 O21 W6 94.3(2) . .
Si1 O22 W7 124.5(3) . .
Si1 O22 W8 124.3(3) . .
W7 O22 W8 92.8(2) . .
Si1 O22 W9 121.4(3) . .
W7 O22 W9 92.5(2) . .
W8 O22 W9 92.4(2) . .
W7 O23 W1 150.9(4) . .
W8 O24 W2 153.4(4) . .
W3 O25 W8 147.6(4) . .
W9 O26 W4 148.2(4) . .
W9 O27 W5 147.7(4) . .
W7 O28 W6 147.7(4) . .
W8 O29 W7 118.6(3) . .
W8 O30 W9 120.5(3) . .
W7 O31 W9 120.1(3) . .
C131 N101 C101 109.1(11) . .
C131 N101 C121 114.4(11) . .
C101 N101 C121 108.6(11) . .
C131 N101 C111 109.6(11) . .
C101 N101 C111 110.0(11) . .
C121 N101 C111 105.1(10) . .
C102 C101 N101 117.4(14) . .
C101 C102 C103 112.9(17) . .
C104 C103 C102 115(2) . .
C112 C111 N101 115.7(13) . .
C111 C112 C113 111.5(16) . .
C112 C113 C114 116.8(17) . .
C122 C121 N101 114.3(12) . .
C121 C122 C123 111.1(13) . .
C124 C123 C122 111.8(14) . .
N101 C131 C132 116.4(14) . .
C133 C132 C131 113.1(18) . .
C132 C133 C134 118(2) . .
C221 N201 C231 111.7(11) . .
C221 N201 C211 112.1(11) . .
C231 N201 C211 107.6(11) . .
C221 N201 C201 105.7(10) . .
C231 N201 C201 109.5(10) . .
C211 N201 C201 110.2(11) . .
C202 C201 N201 114.6(11) . .
C201 C202 C203 108.5(12) . .
C202 C203 C204 110.0(14) . .
N201 C211 C212 113.3(14) . .
C211 C212 C213 106.3(16) . .
C214 C213 C212 109(2) . .
N201 C221 C222 112.3(13) . .
C223 C222 C221 108.1(16) . .
C222 C223 C224 108.6(19) . .
C232 C231 N201 116.4(12) . .
C231 C232 C233 107.5(15) . .
C234 C233 C232 116(2) . .
C301 N301 C311 111.7(9) . .
C301 N301 C331 111.9(9) . .
C311 N301 C331 104.5(9) . .
C301 N301 C321 105.4(8) . .
C311 N301 C321 112.3(9) . .
C331 N301 C321 111.1(9) . .
N301 C301 C302 116.4(10) . .
C301 C302 C303 107.6(11) . .
C304 C303 C302 111.0(15) . .
C312 C311 N301 115.0(9) . .
C311 C312 C313 108.9(10) . .
C314 C313 C312 113.5(11) . .
C322 C321 N301 114.7(9) . .
C321 C322 C323 109.5(10) . .
C324 C323 C322 112.6(12) . .
N301 C331 C332 115.1(11) . .
C333 C332 C331 107.6(13) . .
C332 C333 C334 109.9(16) . .
C411 N401 C411 180.0 . 2_676
C411 N401 C401 84.8(16) . 2_676
C411 N401 C401 95.2(16) 2_676 2_676
C411 N401 C401 95.2(16) . .
C411 N401 C401 84.8(16) 2_676 .
C401 N401 C401 180.0 2_676 .
C402 C401 N401 114(2) . .
C401 C402 C403 107(3) . .
C404 C403 C402 106(3) . .
N401 C411 C412 102(2) . .
C411 C412 C413 115(2) . .
C414 C413 C412 99(3) . .
C12 C11 Cl11 112.9(15) . .
C11 C12 Cl12 114.3(15) . .
C22 C21 Cl21 110.7(16) . .
C21 C22 Cl22 102.0(18) . .
C32 C31 Cl31 117(2) . .
C31 C32 Cl32 117(3) . .

loop_
_geom_bond_atom_site_label_1
_geom_bond_atom_site_label_2
_geom_bond_distance
_geom_bond_site_symmetry_2
W1 O7 1.710(7) .
W1 O18 1.893(7) .
W1 O13 1.927(7) .
W1 O1 1.930(6) .
W1 O23 1.935(6) .
W1 O19 2.325(6) .
W2 O8 1.720(8) .
W2 O2 1.902(7) .
W2 O14 1.917(7) .
W2 O13 1.922(7) .
W2 O24 1.946(7) .
W2 O19 2.328(7) .
W3 O9 1.714(7) .
W3 O25 1.874(7) .
W3 O14 1.880(7) .
W3 O15 1.912(7) .
W3 O3 2.057(7) .
W3 O20 2.248(6) .
W4 O10 1.702(7) .
W4 O16 1.882(8) .
W4 O15 1.921(7) .
W4 O4 1.992(7) .
W4 O26 1.999(7) .
W4 O20 2.232(6) .
W5 O11 1.706(8) .
W5 O16 1.892(8) .
W5 O17 1.912(7) .
W5 O27 1.987(7) .
W5 O5 2.006(7) .
W5 O21 2.215(6) .
W6 O12 1.716(8) .
W6 O18 1.891(8) .
W6 O17 1.892(8) .
W6 O28 1.967(7) .
W6 O6 2.000(7) .
W6 O21 2.232(6) .
W7 O32 1.720(7) .
W7 O28 1.890(7) .
W7 O23 1.913(6) .
W7 O31 1.919(6) .
W7 O29 1.948(7) .
W7 O22 2.287(6) .
W8 O33 1.714(8) .
W8 O24 1.890(7) .
W8 O29 1.924(7) .
W8 O30 1.929(7) .
W8 O25 1.941(7) .
W8 O22 2.312(6) .
W9 O34 1.728(8) .
W9 O26 1.880(7) .
W9 O27 1.899(7) .
W9 O30 1.944(7) .
W9 O31 1.945(7) .
W9 O22 2.348(6) .
Ni1 O2 2.016(7) 2_657
Ni1 O2 2.016(7) .
Ni1 O1 2.039(6) 2_657
Ni1 O1 2.039(6) .
Ni1 O19 2.151(6) .
Ni1 O19 2.151(6) 2_657
Si1 O20 1.615(6) .
Si1 O21 1.620(6) .
Si1 O19 1.642(7) .
Si1 O22 1.659(7) .
N101 C131 1.482(19) .
N101 C101 1.53(2) .
N101 C121 1.533(18) .
N101 C111 1.565(19) .
C101 C102 1.49(3) .
C102 C103 1.52(3) .
C103 C104 1.43(3) .
C111 C112 1.49(2) .
C112 C113 1.50(2) .
C113 C114 1.51(3) .
C121 C122 1.51(2) .
C122 C123 1.54(2) .
C123 C124 1.51(2) .
C131 C132 1.50(3) .
C132 C133 1.47(3) .
C133 C134 1.48(4) .
N201 C221 1.507(19) .
N201 C231 1.519(18) .
N201 C211 1.52(2) .
N201 C201 1.539(17) .
C201 C202 1.511(19) .
C202 C203 1.53(2) .
C203 C204 1.55(3) .
C211 C212 1.55(3) .
C212 C213 1.57(3) .
C213 C214 1.54(4) .
C221 C222 1.55(2) .
C222 C223 1.55(3) .
C223 C224 1.61(3) .
C231 C232 1.50(2) .
C232 C233 1.56(3) .
C233 C234 1.39(4) .
N301 C301 1.518(15) .
N301 C311 1.524(14) .
N301 C331 1.529(16) .
N301 C321 1.529(15) .
C301 C302 1.521(18) .
C302 C303 1.57(2) .
C303 C304 1.50(3) .
C311 C312 1.524(17) .
C312 C313 1.544(18) .
C313 C314 1.51(2) .
C321 C322 1.504(16) .
C322 C323 1.547(18) .
C323 C324 1.54(2) .
C331 C332 1.54(2) .
C332 C333 1.54(2) .
C333 C334 1.58(3) .
N401 C411 1.62(3) .
N401 C411 1.62(3) 2_676
N401 C401 1.73(3) 2_676
N401 C401 1.73(3) .
C401 C402 1.50(4) .
C402 C403 1.61(4) .
C403 C404 1.36(4) .
C411 C412 1.68(4) .
C412 C413 1.70(4) .
C413 C414 1.38(4) .
C11 C12 1.44(3) .
C11 Cl11 1.83(2) .
C12 Cl12 1.76(2) .
C21 C22 1.48(3) .
C21 Cl21 1.78(2) .
C22 Cl22 1.93(3) .
C31 C32 1.44(4) .
C31 Cl31 1.81(3) .
C32 Cl32 1.62(4) .

loop_
_geom_torsion_atom_site_label_1
_geom_torsion_atom_site_label_2
_geom_torsion_atom_site_label_3
_geom_torsion_atom_site_label_4
_geom_torsion
_geom_torsion_site_symmetry_1
O9 W3 O14 W2 -130.3(8) .
O25 W3 O14 W2 -29.1(8) .
O15 W3 O14 W2 70.2(13) .
O3 W3 O14 W2 135.4(8) .
O20 W3 O14 W2 56.9(8) .
O10 W4 O16 W5 120.0(9) .
O15 W4 O16 W5 -61.0(13) .
O4 W4 O16 W5 -142.4(9) .
O26 W4 O16 W5 23.5(9) .
O20 W4 O16 W5 -59.7(8) .
O11 W5 O16 W4 -120.9(9) .
O17 W5 O16 W4 63.3(13) .
O27 W5 O16 W4 -24.4(9) .
O5 W5 O16 W4 142.5(9) .
O21 W5 O16 W4 60.1(8) .
O12 W6 O17 W5 174.4(4) .
O18 W6 O17 W5 -3.1(11) .
O28 W6 O17 W5 -86.5(4) .
O6 W6 O17 W5 77.7(4) .
O21 W6 O17 W5 -2.9(3) .
O12 W6 O18 W1 127.0(8) .
O17 W6 O18 W1 -55.4(14) .
O28 W6 O18 W1 28.5(8) .
O6 W6 O18 W1 -136.5(8) .
O21 W6 O18 W1 -55.7(8) .
O7 W1 O18 W6 -125.4(8) .
O13 W1 O18 W6 52.1(13) .
O1 W1 O18 W6 136.6(8) .
O23 W1 O18 W6 -26.2(8) .
O19 W1 O18 W6 58.7(8) .
O20 Si1 O19 Ni1 63.7(5) .
O21 Si1 O19 Ni1 -62.9(5) .
O22 Si1 O19 Ni1 -179.2(4) .
O20 Si1 O19 W1 -176.2(4) .
O21 Si1 O19 W1 57.2(5) .
O22 Si1 O19 W1 -59.1(5) .
O20 Si1 O19 W2 -56.3(5) .
O21 Si1 O19 W2 177.2(3) .
O22 Si1 O19 W2 60.9(5) .
O21 Si1 O20 W4 -47.0(5) .
O19 Si1 O20 W4 -171.9(4) .
O22 Si1 O20 W4 69.4(5) .
O21 Si1 O20 W3 -179.7(4) .
O19 Si1 O20 W3 55.4(5) .
O22 Si1 O20 W3 -63.2(5) .
O20 Si1 O21 W5 47.8(5) .
O19 Si1 O21 W5 172.9(4) .
O22 Si1 O21 W5 -69.0(5) .
O20 Si1 O21 W6 -177.4(4) .
O19 Si1 O21 W6 -52.2(5) .
O22 Si1 O21 W6 65.9(5) .
O20 Si1 O22 W7 -178.6(4) .
O21 Si1 O22 W7 -57.4(5) .
O19 Si1 O22 W7 61.5(5) .
O20 Si1 O22 W8 58.7(5) .
O21 Si1 O22 W8 179.9(4) .
O19 Si1 O22 W8 -61.2(5) .
O20 Si1 O22 W9 -59.7(4) .
O21 Si1 O22 W9 61.5(4) .
O19 Si1 O22 W9 -179.6(3) .
O33 W8 O24 W2 129.8(9) .
O29 W8 O24 W2 -129.8(9) .
O30 W8 O24 W2 -41.1(14) .
O25 W8 O24 W2 30.7(9) .
O22 W8 O24 W2 -55.8(9) .
O9 W3 O25 W8 132.6(7) .
O14 W3 O25 W8 31.3(7) .
O15 W3 O25 W8 -128.8(7) .
O3 W3 O25 W8 -39.1(15) .
O20 W3 O25 W8 -55.1(7) .
O34 W9 O26 W4 133.4(8) .
O27 W9 O26 W4 32.5(7) .
O30 W9 O26 W4 -127.2(7) .
O31 W9 O26 W4 -44.9(13) .
O22 W9 O26 W4 -54.2(7) .
O34 W9 O27 W5 -135.8(7) .
O26 W9 O27 W5 -34.8(7) .
O30 W9 O27 W5 46.3(13) .
O31 W9 O27 W5 124.9(7) .
O22 W9 O27 W5 52.1(7) .
O32 W7 O28 W6 135.0(7) .
O23 W7 O28 W6 32.9(7) .
O31 W7 O28 W6 -126.4(7) .
O29 W7 O28 W6 -41.9(14) .
O22 W7 O28 W6 -51.7(7) .
C131 N101 C101 C102 177.6(14) .
C121 N101 C101 C102 52.3(18) .
C111 N101 C101 C102 -62.2(18) .
N101 C101 C102 C103 174.2(15) .
C101 C102 C103 C104 162.4(19) .
C131 N101 C111 C112 63.0(17) .
C101 N101 C111 C112 -57.0(17) .
C121 N101 C111 C112 -173.7(14) .
N101 C111 C112 C113 -166.3(13) .
C111 C112 C113 C114 177.4(18) .
C131 N101 C121 C122 49.9(16) .
C101 N101 C121 C122 172.0(12) .
C111 N101 C121 C122 -70.4(14) .
N101 C121 C122 C123 179.9(12) .
C121 C122 C123 C124 178.6(13) .
C101 N101 C131 C132 -69.7(17) .
C121 N101 C131 C132 52.2(18) .
C111 N101 C131 C132 169.9(14) .
N101 C131 C132 C133 176.2(16) .
C131 C132 C133 C134 176(2) .
C221 N201 C201 C202 179.6(11) .
C231 N201 C201 C202 -59.9(14) .
C211 N201 C201 C202 58.2(15) .
N201 C201 C202 C203 177.3(11) .
C201 C202 C203 C204 178.2(13) .
C221 N201 C211 C212 -50.6(17) .
C231 N201 C211 C212 -173.9(13) .
C201 N201 C211 C212 66.8(16) .
N201 C211 C212 C213 -165.0(15) .
C211 C212 C213 C214 -173.6(19) .
C231 N201 C221 C222 60.8(15) .
C211 N201 C221 C222 -60.2(16) .
C201 N201 C221 C222 179.8(12) .
N201 C221 C222 C223 178.8(15) .
C221 C222 C223 C224 172.8(17) .
C221 N201 C231 C232 58.6(16) .
C211 N201 C231 C232 -177.9(13) .
C201 N201 C231 C232 -58.1(16) .
N201 C231 C232 C233 176.8(13) .
C231 C232 C233 C234 -172(2) .
C311 N301 C301 C302 -56.0(13) .
C331 N301 C301 C302 60.8(13) .
C321 N301 C301 C302 -178.3(10) .
N301 C301 C302 C303 -166.2(10) .
C301 C302 C303 C304 -168.8(14) .
C301 N301 C311 C312 -63.6(12) .
C331 N301 C311 C312 175.1(10) .
C321 N301 C311 C312 54.5(12) .
N301 C311 C312 C313 171.5(9) .
C311 C312 C313 C314 -71.2(14) .
C301 N301 C321 C322 -179.1(9) .
C311 N301 C321 C322 59.1(12) .
C331 N301 C321 C322 -57.6(12) .
N301 C321 C322 C323 -172.0(10) .
C321 C322 C323 C324 -63.7(15) .
C301 N301 C331 C332 55.7(14) .
C311 N301 C331 C332 176.8(11) .
C321 N301 C331 C332 -61.8(13) .
N301 C331 C332 C333 -173.8(12) .
C331 C332 C333 C334 179.9(15) .
C411 N401 C401 C402 52(3) .
C411 N401 C401 C402 -128(3) 2_676
N401 C401 C402 C403 164(2) .
C401 C402 C403 C404 172(3) .
C401 N401 C411 C412 -102(2) 2_676
C401 N401 C411 C412 78(2) .
N401 C411 C412 C413 93(3) .
C411 C412 C413 C414 98(3) .
Cl11 C11 C12 Cl12 63.3(18) .
Cl21 C21 C22 Cl22 -64.8(18) .
Cl31 C31 C32 Cl32 54(4) .
